data_7710751
loop_
_publ_author_name
'Stevens, Matthew Philip'
'Spray, Emily'
'Vitorica-Yrzebal, Inigo'
'Singh, Kuldip'
'Timmermann, Vanessa M.'
'Sotorrios, Lia'
'Macgregor, Stuart Alan'
'Ortu, Fabrizio'

_publ_section_title
;
 Synthesis, Characterisation and Reactivity of Group 2 Complexes with a
 Thiopyridyl Scorpionate Ligand
;
_journal_name_full 'Dalton Transactions'
_journal_paper_doi 10.1039/D2DT02012B
_journal_year 2022
_chemical_formula_moiety 'C22 H18 Mg N4 S4, C24 H20 P2'
_chemical_formula_sum 'C46 H38 Mg N4 P2 S4'
_chemical_formula_weight 861.29
_chemical_name_systematic 'Magnesium bis(2-thiopyridyl)methanide tetraphenyldiphosphine'
_chemical_properties_physical Air-sensitive,Moisture-sensitive,Heat-sensitive,Oxygen-sensitive
_space_group_crystal_system monoclinic
_space_group_IT_number 14
_space_group_name_Hall '-P 2ybc'
_space_group_name_H-M_alt 'P 1 21/c 1'
_atom_sites_solution_hydrogens geom
_atom_sites_solution_primary direct
_audit_creation_date 2021-02-20
_audit_creation_method
;
Olex2 1.3
(compiled 2020.11.12 svn.r5f609507 for OlexSys, GUI svn.r6272)
;
_audit_update_record
;
2021-07-20 deposited with the CCDC.	2022-07-15 downloaded from the CCDC.
;
_cell_angle_alpha 90
_cell_angle_beta 108.2140(19)
_cell_angle_gamma 90
_cell_formula_units_Z 2
_cell_length_a 9.69497(18)
_cell_length_b 16.4661(3)
_cell_length_c 13.4773(2)
_cell_measurement_reflns_used 7927
_cell_measurement_temperature 100.02(14)
_cell_measurement_theta_max 74.9400
_cell_measurement_theta_min 4.3630
_cell_volume 2043.69(7)
_computing_cell_refinement 'CrysAlisPro 1.171.40.53 (Rigaku OD, 2019)'
_computing_data_collection 'CrysAlisPro 1.171.40.53 (Rigaku OD, 2019)'
_computing_data_reduction 'CrysAlisPro 1.171.40.53 (Rigaku OD, 2019)'
_computing_molecular_graphics 'Olex2 1.3 (Dolomanov et al., 2009)'
_computing_publication_material 'Olex2 1.3 (Dolomanov et al., 2009)'
_computing_structure_refinement 'SHELXL 2018/3 (Sheldrick, 2015)'
_computing_structure_solution 'SHELXS  (Sheldrick, 2008)'
_diffrn_ambient_environment N~2~
_diffrn_ambient_temperature 100.02(14)
_diffrn_detector 'CCD plate'
_diffrn_detector_area_resol_mean 10.0000
_diffrn_measured_fraction_theta_full 1.000
_diffrn_measured_fraction_theta_max 0.969
_diffrn_measurement_details
;
List of Runs (angles in degrees, time in seconds):

  # Type    Start    End  Width  t~exp~   \w     \q     \k     \f   Frames
#--------------------------------------------------------------------------
  1  \w      7.00  32.00   1.00    1.00    --    5.00  44.00 -76.00   25
  2  \w    -46.00 -21.00   1.00    1.00    --    5.00 -44.00 132.00   25
  3  \w    -95.00 -70.00   1.00    1.00    --  -44.33 -44.00 132.00   25
  4  \w    -76.00  44.00   1.00    1.00    --  -44.33  44.00 -76.00  120
  5  \w   -106.00 -49.00   1.00    1.00    --  -46.47 -44.00 132.00   57
  6  \w   -144.00 -20.00   1.00    1.00    -- -107.20  44.00 -76.00  124
  7  \w   -174.00-149.00   1.00    1.00    -- -107.20 -44.00 132.00   25
  8  \w   -133.00 -11.00   1.00    1.00    --  -44.33 -57.00  30.00  122
  9  \w    -36.00 -10.00   1.00    1.00    --  -46.47  57.00   0.00   26
 10  \w   -139.00-113.00   1.00    1.00    -- -107.20 -76.00-120.00   26
 11  \w   -197.00 -18.00   1.00    1.00    -- -107.20  19.00 150.00  179
 12  \w   -107.00 -69.00   1.00    1.00    -- -107.20  57.00 120.00   38
 13  \w    -55.00 -19.00   1.00    1.00    -- -107.20  57.00 120.00   36
 14  \w   -121.00 -94.00   1.00    1.00    -- -107.20  38.00-120.00   27
 15  \w   -190.00-163.00   1.00    1.00    -- -107.20 -76.00-120.00   27
 16  \w    -60.00 -18.00   1.00    1.00    -- -107.20  38.00-120.00   42
 17  \w   -138.00 -35.00   1.00    1.00    -- -107.20  38.00 120.00  103
;
_diffrn_measurement_device 'four-circle diffractometer'
_diffrn_measurement_device_type 'XtaLAB AFC11 (RINC): Kappa single'
_diffrn_measurement_method '\w scans'
_diffrn_orient_matrix_type 'CrysAlisPro convention (1999,Acta A55,543-557)'
_diffrn_orient_matrix_UB_11 -0.0209449000
_diffrn_orient_matrix_UB_12 -0.0460323000
_diffrn_orient_matrix_UB_13 0.0937258000
_diffrn_orient_matrix_UB_21 -0.1543561000
_diffrn_orient_matrix_UB_22 -0.0244253000
_diffrn_orient_matrix_UB_23 -0.0671543000
_diffrn_orient_matrix_UB_31 0.0609714000
_diffrn_orient_matrix_UB_32 -0.0777246000
_diffrn_orient_matrix_UB_33 -0.0344584000
_diffrn_radiation_monochromator mirror
_diffrn_radiation_probe x-ray
_diffrn_radiation_type 'Cu K\a'
_diffrn_radiation_wavelength 1.54184
_diffrn_reflns_av_R_equivalents 0.0196
_diffrn_reflns_av_unetI/netI 0.0228
_diffrn_reflns_Laue_measured_fraction_full 1.000
_diffrn_reflns_Laue_measured_fraction_max 0.969
_diffrn_reflns_limit_h_max 12
_diffrn_reflns_limit_h_min -11
_diffrn_reflns_limit_k_max 14
_diffrn_reflns_limit_k_min -20
_diffrn_reflns_limit_l_max 16
_diffrn_reflns_limit_l_min -16
_diffrn_reflns_number 13292
_diffrn_reflns_point_group_measured_fraction_full 1.000
_diffrn_reflns_point_group_measured_fraction_max 0.969
_diffrn_reflns_theta_full 67.684
_diffrn_reflns_theta_max 75.907
_diffrn_reflns_theta_min 4.375
_diffrn_source 'Rotating-anode X-ray tube (dual wavelength)'
_diffrn_source_type 'Rigaku (Cu) X-ray DW Source'
_exptl_absorpt_coefficient_mu 3.337
_exptl_absorpt_correction_T_max 0.948
_exptl_absorpt_correction_T_min 0.809
_exptl_absorpt_correction_type gaussian
_exptl_absorpt_process_details
;
CrysAlisPro 1.171.40.53 (Rigaku Oxford Diffraction, 2019)
Numerical absorption correction based on gaussian integration over
			a multifaceted crystal model
Empirical absorption correction using spherical harmonics,
 implemented in SCALE3 ABSPACK scaling algorithm.
;
_exptl_crystal_colour 'clear light green'
_exptl_crystal_colour_lustre clear
_exptl_crystal_colour_modifier light
_exptl_crystal_colour_primary green
_exptl_crystal_density_diffrn 1.400
_exptl_crystal_description irregular
_exptl_crystal_F_000 896
_exptl_crystal_preparation 'Coated in Fomblin oil'
_exptl_crystal_recrystallization_method 'Crystallised from toluene'
_exptl_crystal_size_max 0.112
_exptl_crystal_size_mid 0.073
_exptl_crystal_size_min 0.053
_refine_diff_density_max 0.363
_refine_diff_density_min -0.374
_refine_diff_density_rms 0.052
_refine_ls_extinction_method none
_refine_ls_goodness_of_fit_ref 1.042
_refine_ls_hydrogen_treatment constr
_refine_ls_matrix_type full
_refine_ls_number_parameters 259
_refine_ls_number_reflns 4131
_refine_ls_number_restraints 0
_refine_ls_restrained_S_all 1.042
_refine_ls_R_factor_all 0.0359
_refine_ls_R_factor_gt 0.0330
_refine_ls_shift/su_max 0.000
_refine_ls_shift/su_mean 0.000
_refine_ls_structure_factor_coef Fsqd
_refine_ls_weighting_details 'w=1/[\s^2^(Fo^2^)+(0.0380P)^2^+1.6169P] where P=(Fo^2^+2Fc^2^)/3'
_refine_ls_weighting_scheme calc
_refine_ls_wR_factor_gt 0.0837
_refine_ls_wR_factor_ref 0.0852
_reflns_Friedel_coverage 0.000
_reflns_number_gt 3834
_reflns_number_total 4131
_reflns_threshold_expression 'I > 2\s(I)'
_cod_data_source_file d2dt02012b2.cif
_cod_data_source_block 6
_cod_original_cell_volume 2043.69(6)
_cod_database_code 7710751
_shelx_shelxl_version_number 2018/3
_chemical_oxdiff_formula 'Mg C46 P2 N4 S4'
_shelx_space_group_comment
;
The symmetry employed for this shelxl refinement is uniquely defined
by the following loop, which should always be used as a source of
symmetry information in preference to the above space-group names.
They are only intended as comments.
;
_reflns_odcompleteness_completeness 100.00
_reflns_odcompleteness_iscentric 1
_reflns_odcompleteness_theta 68.13
_olex2_refinement_description
;
1. Fixed Uiso
 At 1.2 times of:
  All C(H) groups
2.a Ternary CH refined with riding coordinates:
 C1(H1)
2.b Aromatic/amide H refined with riding coordinates:
 C3(H3), C4(H4), C5(H5), C6(H6), C8(H8), C9(H9), C10(H10), C11(H11), C13(H13),
 C14(H14), C15(H15), C16(H16), C17(H17), C19(H19), C20(H20), C21(H21), C22(H22),
  C23(H23)
;
_olex2_exptl_crystal_mounting_method 'Mounted on a glass loop'
_olex2_submission_special_instructions 'No special instructions were received'
_oxdiff_exptl_absorpt_empirical_details
;
Empirical correction (ABSPACK) includes:
- Absorption correction using spherical harmonics
- Frame scaling
;
_oxdiff_exptl_absorpt_empirical_full_max 1.382
_oxdiff_exptl_absorpt_empirical_full_min 0.883

loop_
_space_group_symop_operation_xyz
'x, y, z'
'-x, y+1/2, -z+1/2'
'-x, -y, -z'
'x, -y-1/2, z-1/2'

loop_
_atom_site_label
_atom_site_type_symbol
_atom_site_fract_x
_atom_site_fract_y
_atom_site_fract_z
_atom_site_U_iso_or_equiv
_atom_site_adp_type
_atom_site_occupancy
_atom_site_site_symmetry_order
_atom_site_calc_flag
_atom_site_refinement_flags_posn
_atom_site_refinement_flags_adp
_atom_site_refinement_flags_occupancy
_atom_site_disorder_assembly
_atom_site_disorder_group
S1 S 0.75741(5) 0.11857(3) 0.15451(3) 0.02511(11) Uani 1 1 d . . . . .
S2 S 0.53520(5) 0.05740(3) 0.24274(3) 0.02462(11) Uani 1 1 d . . . . .
Mg1 Mg 0.500000 0.000000 0.000000 0.01900(17) Uani 1 2 d S . P . .
N1 N 0.56643(15) 0.12256(8) -0.04086(11) 0.0201(3) Uani 1 1 d . . . . .
N2 N 0.32514(15) 0.05300(9) 0.05583(11) 0.0206(3) Uani 1 1 d . . . . .
C1 C 0.64254(19) 0.03506(10) 0.15989(14) 0.0223(3) Uani 1 1 d . . . . .
H1 H 0.704656 -0.011493 0.189709 0.027 Uiso 1 1 calc R U . . .
C2 C 0.68030(18) 0.15905(10) 0.02792(14) 0.0214(3) Uani 1 1 d . . . . .
C3 C 0.74215(19) 0.23077(11) 0.00441(14) 0.0239(4) Uani 1 1 d . . . . .
H3 H 0.822297 0.254091 0.053260 0.029 Uiso 1 1 calc R U . . .
C4 C 0.6823(2) 0.26587(11) -0.09194(15) 0.0259(4) Uani 1 1 d . . . . .
H4 H 0.721302 0.313386 -0.109213 0.031 Uiso 1 1 calc R U . . .
C5 C 0.5626(2) 0.22955(11) -0.16331(14) 0.0258(4) Uani 1 1 d . . . . .
H5 H 0.519315 0.252613 -0.228647 0.031 Uiso 1 1 calc R U . . .
C6 C 0.50981(19) 0.15869(11) -0.13503(14) 0.0234(4) Uani 1 1 d . . . . .
H6 H 0.430600 0.134186 -0.183434 0.028 Uiso 1 1 calc R U . . .
C7 C 0.36070(19) 0.07593(10) 0.15614(14) 0.0227(4) Uani 1 1 d . . . . .
C8 C 0.2609(2) 0.11356(12) 0.19788(16) 0.0291(4) Uani 1 1 d . . . . .
H8 H 0.289844 0.131392 0.266803 0.035 Uiso 1 1 calc R U . . .
C9 C 0.1209(2) 0.12346(12) 0.13551(18) 0.0340(5) Uani 1 1 d . . . . .
H9 H 0.052709 0.147053 0.162105 0.041 Uiso 1 1 calc R U . . .
C10 C 0.0809(2) 0.09815(11) 0.03227(16) 0.0295(4) Uani 1 1 d . . . . .
H10 H -0.014153 0.103906 -0.011233 0.035 Uiso 1 1 calc R U . . .
C11 C 0.18611(19) 0.06416(11) -0.00429(15) 0.0244(4) Uani 1 1 d . . . . .
H11 H 0.159796 0.048139 -0.073888 0.029 Uiso 1 1 calc R U . . .
P1 P 0.98998(4) 0.03385(3) 0.42555(3) 0.01896(11) Uani 1 1 d . . . . .
C12 C 1.02972(18) -0.05067(10) 0.34931(13) 0.0206(3) Uani 1 1 d . . . . .
C13 C 0.92806(19) -0.11341(11) 0.31592(13) 0.0234(4) Uani 1 1 d . . . . .
H13 H 0.843490 -0.112554 0.334604 0.028 Uiso 1 1 calc R U . . .
C14 C 0.9518(2) -0.17669(11) 0.25549(14) 0.0266(4) Uani 1 1 d . . . . .
H14 H 0.883690 -0.218145 0.234451 0.032 Uiso 1 1 calc R U . . .
C15 C 1.0771(2) -0.17833(12) 0.22623(15) 0.0304(4) Uani 1 1 d . . . . .
H15 H 1.094410 -0.221576 0.187345 0.036 Uiso 1 1 calc R U . . .
C16 C 1.1756(2) -0.11553(13) 0.25514(16) 0.0325(4) Uani 1 1 d . . . . .
H16 H 1.257811 -0.115566 0.233578 0.039 Uiso 1 1 calc R U . . .
C17 C 1.1528(2) -0.05237(12) 0.31611(14) 0.0267(4) Uani 1 1 d . . . . .
H17 H 1.220313 -0.010483 0.335265 0.032 Uiso 1 1 calc R U . . .
C18 C 1.16435(18) 0.08796(10) 0.47036(13) 0.0202(3) Uani 1 1 d . . . . .
C19 C 1.1609(2) 0.17192(11) 0.45838(15) 0.0262(4) Uani 1 1 d . . . . .
H19 H 1.073045 0.197604 0.425316 0.031 Uiso 1 1 calc R U . . .
C20 C 1.2865(2) 0.21791(12) 0.49505(16) 0.0321(4) Uani 1 1 d . . . . .
H20 H 1.282539 0.273988 0.486420 0.039 Uiso 1 1 calc R U . . .
C21 C 1.4174(2) 0.18052(12) 0.54430(15) 0.0308(4) Uani 1 1 d . . . . .
H21 H 1.501696 0.211296 0.568776 0.037 Uiso 1 1 calc R U . . .
C22 C 1.4229(2) 0.09683(12) 0.55721(15) 0.0279(4) Uani 1 1 d . . . . .
H22 H 1.511048 0.071474 0.590162 0.034 Uiso 1 1 calc R U . . .
C23 C 1.29720(19) 0.05095(11) 0.52108(14) 0.0228(4) Uani 1 1 d . . . . .
H23 H 1.301467 -0.005026 0.530734 0.027 Uiso 1 1 calc R U . . .

loop_
_atom_site_aniso_label
_atom_site_aniso_U_11
_atom_site_aniso_U_22
_atom_site_aniso_U_33
_atom_site_aniso_U_23
_atom_site_aniso_U_13
_atom_site_aniso_U_12
S1 0.0210(2) 0.0264(2) 0.0261(2) 0.00158(17) 0.00466(17) -0.00286(16)
S2 0.0258(2) 0.0262(2) 0.0221(2) -0.00093(16) 0.00791(17) -0.00011(17)
Mg1 0.0178(4) 0.0182(4) 0.0209(4) -0.0013(3) 0.0058(3) 0.0014(3)
N1 0.0187(7) 0.0182(7) 0.0247(7) -0.0002(6) 0.0086(6) 0.0034(5)
N2 0.0202(7) 0.0171(7) 0.0261(7) 0.0006(6) 0.0095(6) 0.0010(5)
C1 0.0220(8) 0.0197(8) 0.0245(8) 0.0005(7) 0.0062(7) 0.0019(7)
C2 0.0191(8) 0.0201(8) 0.0274(9) 0.0003(7) 0.0108(7) 0.0036(6)
C3 0.0197(8) 0.0230(9) 0.0309(9) -0.0013(7) 0.0106(7) 0.0008(7)
C4 0.0276(9) 0.0204(8) 0.0349(10) 0.0006(7) 0.0172(8) 0.0014(7)
C5 0.0303(10) 0.0228(9) 0.0261(9) 0.0039(7) 0.0113(7) 0.0052(7)
C6 0.0234(9) 0.0215(8) 0.0249(8) -0.0017(7) 0.0069(7) 0.0040(7)
C7 0.0239(9) 0.0172(8) 0.0295(9) 0.0010(7) 0.0119(7) -0.0014(7)
C8 0.0316(10) 0.0277(9) 0.0335(10) -0.0059(8) 0.0180(8) -0.0046(8)
C9 0.0274(10) 0.0303(10) 0.0517(12) -0.0061(9) 0.0230(9) -0.0010(8)
C10 0.0194(9) 0.0257(9) 0.0440(11) -0.0023(8) 0.0109(8) 0.0012(7)
C11 0.0218(9) 0.0211(9) 0.0300(9) -0.0008(7) 0.0077(7) 0.0002(7)
P1 0.0167(2) 0.0195(2) 0.0208(2) 0.00189(16) 0.00609(16) 0.00159(15)
C12 0.0203(8) 0.0226(8) 0.0183(8) 0.0021(6) 0.0051(6) 0.0022(6)
C13 0.0220(8) 0.0270(9) 0.0208(8) 0.0014(7) 0.0061(7) 0.0000(7)
C14 0.0304(10) 0.0244(9) 0.0228(8) -0.0016(7) 0.0054(7) -0.0034(7)
C15 0.0321(10) 0.0322(10) 0.0261(9) -0.0082(8) 0.0079(8) 0.0044(8)
C16 0.0249(9) 0.0423(12) 0.0324(10) -0.0080(9) 0.0121(8) -0.0003(8)
C17 0.0229(9) 0.0313(10) 0.0271(9) -0.0048(7) 0.0096(7) -0.0031(7)
C18 0.0219(8) 0.0204(8) 0.0204(8) -0.0002(6) 0.0098(6) -0.0010(6)
C19 0.0292(9) 0.0219(9) 0.0308(9) 0.0042(7) 0.0143(8) 0.0032(7)
C20 0.0413(11) 0.0205(9) 0.0410(11) -0.0009(8) 0.0222(9) -0.0055(8)
C21 0.0316(10) 0.0323(10) 0.0334(10) -0.0067(8) 0.0173(8) -0.0147(8)
C22 0.0214(9) 0.0337(10) 0.0300(9) -0.0011(8) 0.0099(7) -0.0034(7)
C23 0.0218(8) 0.0202(8) 0.0270(9) 0.0006(7) 0.0083(7) -0.0001(7)

loop_
_atom_type_symbol
_atom_type_description
_atom_type_scat_dispersion_real
_atom_type_scat_dispersion_imag
_atom_type_scat_source
C C 0.0181 0.0091 'International Tables Vol C Tables 4.2.6.8 and 6.1.1.4'
H H 0.0000 0.0000 'International Tables Vol C Tables 4.2.6.8 and 6.1.1.4'
Mg Mg 0.1719 0.1771 'International Tables Vol C Tables 4.2.6.8 and 6.1.1.4'
N N 0.0311 0.0180 'International Tables Vol C Tables 4.2.6.8 and 6.1.1.4'
P P 0.2955 0.4335 'International Tables Vol C Tables 4.2.6.8 and 6.1.1.4'
S S 0.3331 0.5567 'International Tables Vol C Tables 4.2.6.8 and 6.1.1.4'

loop_
_exptl_crystal_face_index_h
_exptl_crystal_face_index_k
_exptl_crystal_face_index_l
_exptl_crystal_face_perp_dist
-1 0 -1 0.0249
5 -5 1 0.0299
4 -4 -8 0.0279
0 6 7 0.0374
-3 -7 6 0.0377
-6 0 6 0.0331
-4 8 4 0.0443
-6 0 0 0.0280
3 5 5 0.0279
-3 -3 -6 0.0229
3 -9 -4 0.0288
0 10 -3 0.0586
4 -6 -7 0.0279
-4 7 -2 0.0484
4 8 0 0.0441
6 0 1 0.0251
2 8 4 0.0281
4 0 5 0.0324

loop_
_geom_angle_atom_site_label_1
_geom_angle_atom_site_label_2
_geom_angle_atom_site_label_3
_geom_angle
_geom_angle_site_symmetry_1
_geom_angle_site_symmetry_3
_geom_angle_publ_flag
C2 S1 C1 104.42(8) . . ?
C7 S2 C1 104.41(8) . . ?
N1 Mg1 N1 180.0 3_655 . ?
N1 Mg1 C1 82.30(6) 3_655 3_655 ?
N1 Mg1 C1 97.70(6) . 3_655 ?
N1 Mg1 C1 82.30(6) . . ?
N1 Mg1 C1 97.70(6) 3_655 . ?
N2 Mg1 N1 87.84(5) . 3_655 ?
N2 Mg1 N1 92.16(5) 3_655 3_655 ?
N2 Mg1 N1 92.16(5) . . ?
N2 Mg1 N1 87.84(5) 3_655 . ?
N2 Mg1 N2 180.0 . 3_655 ?
N2 Mg1 C1 96.87(6) . 3_655 ?
N2 Mg1 C1 83.13(6) 3_655 3_655 ?
N2 Mg1 C1 83.13(6) . . ?
N2 Mg1 C1 96.87(6) 3_655 . ?
C1 Mg1 C1 180.0 3_655 . ?
C2 N1 Mg1 118.14(11) . . ?
C2 N1 C6 117.14(15) . . ?
C6 N1 Mg1 124.30(12) . . ?
C7 N2 Mg1 117.79(11) . . ?
C7 N2 C11 117.42(15) . . ?
C11 N2 Mg1 124.79(12) . . ?
S1 C1 S2 111.06(9) . . ?
S1 C1 Mg1 111.37(8) . . ?
S1 C1 H1 107.9 . . ?
S2 C1 Mg1 110.44(8) . . ?
S2 C1 H1 107.9 . . ?
Mg1 C1 H1 107.9 . . ?
N1 C2 S1 120.47(13) . . ?
N1 C2 C3 122.53(16) . . ?
C3 C2 S1 116.99(13) . . ?
C2 C3 H3 120.6 . . ?
C4 C3 C2 118.88(17) . . ?
C4 C3 H3 120.6 . . ?
C3 C4 H4 120.4 . . ?
C3 C4 C5 119.22(17) . . ?
C5 C4 H4 120.4 . . ?
C4 C5 H5 120.8 . . ?
C6 C5 C4 118.42(17) . . ?
C6 C5 H5 120.8 . . ?
N1 C6 C5 123.78(17) . . ?
N1 C6 H6 118.1 . . ?
C5 C6 H6 118.1 . . ?
N2 C7 S2 120.79(13) . . ?
N2 C7 C8 122.37(17) . . ?
C8 C7 S2 116.82(14) . . ?
C7 C8 H8 120.6 . . ?
C9 C8 C7 118.85(18) . . ?
C9 C8 H8 120.6 . . ?
C8 C9 H9 120.2 . . ?
C8 C9 C10 119.63(17) . . ?
C10 C9 H9 120.2 . . ?
C9 C10 H10 120.9 . . ?
C11 C10 C9 118.27(18) . . ?
C11 C10 H10 120.9 . . ?
N2 C11 C10 123.39(17) . . ?
N2 C11 H11 118.3 . . ?
C10 C11 H11 118.3 . . ?
C12 P1 P1 98.54(6) . 3_756 ?
C18 P1 P1 97.64(6) . 3_756 ?
C18 P1 C12 102.61(8) . . ?
C13 C12 P1 119.19(13) . . ?
C17 C12 P1 122.80(14) . . ?
C17 C12 C13 117.84(16) . . ?
C12 C13 H13 119.5 . . ?
C14 C13 C12 120.93(16) . . ?
C14 C13 H13 119.5 . . ?
C13 C14 H14 119.9 . . ?
C13 C14 C15 120.12(17) . . ?
C15 C14 H14 119.9 . . ?
C14 C15 H15 120.2 . . ?
C16 C15 C14 119.66(17) . . ?
C16 C15 H15 120.2 . . ?
C15 C16 H16 119.8 . . ?
C15 C16 C17 120.41(18) . . ?
C17 C16 H16 119.8 . . ?
C12 C17 H17 119.5 . . ?
C16 C17 C12 120.96(18) . . ?
C16 C17 H17 119.5 . . ?
C19 C18 P1 117.20(13) . . ?
C19 C18 C23 118.43(16) . . ?
C23 C18 P1 124.24(13) . . ?
C18 C19 H19 119.5 . . ?
C20 C19 C18 120.94(18) . . ?
C20 C19 H19 119.5 . . ?
C19 C20 H20 120.0 . . ?
C21 C20 C19 120.07(18) . . ?
C21 C20 H20 120.0 . . ?
C20 C21 H21 120.1 . . ?
C20 C21 C22 119.79(17) . . ?
C22 C21 H21 120.1 . . ?
C21 C22 H22 119.9 . . ?
C23 C22 C21 120.14(18) . . ?
C23 C22 H22 119.9 . . ?
C18 C23 H23 119.7 . . ?
C22 C23 C18 120.63(17) . . ?
C22 C23 H23 119.7 . . ?

loop_
_geom_bond_atom_site_label_1
_geom_bond_atom_site_label_2
_geom_bond_distance
_geom_bond_site_symmetry_2
_geom_bond_publ_flag
S1 C1 1.7851(18) . ?
S1 C2 1.7654(18) . ?
S2 C1 1.7865(18) . ?
S2 C7 1.7558(18) . ?
Mg1 N1 2.2388(14) 3_655 ?
Mg1 N1 2.2388(14) . ?
Mg1 N2 2.2359(14) 3_655 ?
Mg1 N2 2.2359(14) . ?
Mg1 C1 2.2416(17) 3_655 ?
Mg1 C1 2.2416(17) . ?
N1 C2 1.341(2) . ?
N1 C6 1.353(2) . ?
N2 C7 1.341(2) . ?
N2 C11 1.351(2) . ?
C1 H1 0.9800 . ?
C2 C3 1.405(2) . ?
C3 H3 0.9300 . ?
C3 C4 1.373(3) . ?
C4 H4 0.9300 . ?
C4 C5 1.389(3) . ?
C5 H5 0.9300 . ?
C5 C6 1.375(3) . ?
C6 H6 0.9300 . ?
C7 C8 1.406(2) . ?
C8 H8 0.9300 . ?
C8 C9 1.365(3) . ?
C9 H9 0.9300 . ?
C9 C10 1.387(3) . ?
C10 H10 0.9300 . ?
C10 C11 1.382(2) . ?
C11 H11 0.9300 . ?
P1 P1 2.2503(8) 3_756 ?
P1 C12 1.8408(18) . ?
P1 C18 1.8380(18) . ?
C12 C13 1.401(2) . ?
C12 C17 1.400(2) . ?
C13 H13 0.9300 . ?
C13 C14 1.385(3) . ?
C14 H14 0.9300 . ?
C14 C15 1.390(3) . ?
C15 H15 0.9300 . ?
C15 C16 1.378(3) . ?
C16 H16 0.9300 . ?
C16 C17 1.385(3) . ?
C17 H17 0.9300 . ?
C18 C19 1.391(2) . ?
C18 C23 1.395(2) . ?
C19 H19 0.9300 . ?
C19 C20 1.388(3) . ?
C20 H20 0.9300 . ?
C20 C21 1.379(3) . ?
C21 H21 0.9300 . ?
C21 C22 1.388(3) . ?
C22 H22 0.9300 . ?
C22 C23 1.386(2) . ?
C23 H23 0.9300 . ?

loop_
_geom_torsion_atom_site_label_1
_geom_torsion_atom_site_label_2
_geom_torsion_atom_site_label_3
_geom_torsion_atom_site_label_4
_geom_torsion
_geom_torsion_site_symmetry_1
_geom_torsion_site_symmetry_2
_geom_torsion_site_symmetry_3
_geom_torsion_site_symmetry_4
_geom_torsion_publ_flag
S1 C2 C3 C4 -177.75(13) . . . . ?
S2 C7 C8 C9 -174.99(15) . . . . ?
Mg1 N1 C2 S1 -9.37(17) . . . . ?
Mg1 N1 C2 C3 171.63(12) . . . . ?
Mg1 N1 C6 C5 -172.26(13) . . . . ?
Mg1 N2 C7 S2 -4.92(18) . . . . ?
Mg1 N2 C7 C8 176.80(13) . . . . ?
Mg1 N2 C11 C10 -179.07(14) . . . . ?
N1 C2 C3 C4 1.3(3) . . . . ?
N2 C7 C8 C9 3.4(3) . . . . ?
C1 S1 C2 N1 -4.31(16) . . . . ?
C1 S1 C2 C3 174.74(13) . . . . ?
C1 S2 C7 N2 16.16(16) . . . . ?
C1 S2 C7 C8 -165.47(14) . . . . ?
C2 S1 C1 S2 -108.27(10) . . . . ?
C2 S1 C1 Mg1 15.28(10) . . . . ?
C2 N1 C6 C5 0.2(2) . . . . ?
C2 C3 C4 C5 -0.1(3) . . . . ?
C3 C4 C5 C6 -1.0(3) . . . . ?
C4 C5 C6 N1 0.9(3) . . . . ?
C6 N1 C2 S1 177.65(12) . . . . ?
C6 N1 C2 C3 -1.3(2) . . . . ?
C7 S2 C1 S1 104.96(10) . . . . ?
C7 S2 C1 Mg1 -19.11(10) . . . . ?
C7 N2 C11 C10 0.5(3) . . . . ?
C7 C8 C9 C10 -1.5(3) . . . . ?
C8 C9 C10 C11 -0.6(3) . . . . ?
C9 C10 C11 N2 1.2(3) . . . . ?
C11 N2 C7 S2 175.49(13) . . . . ?
C11 N2 C7 C8 -2.8(2) . . . . ?
P1 P1 C12 C13 70.01(14) 3_756 . . . ?
P1 P1 C12 C17 -114.92(15) 3_756 . . . ?
P1 P1 C18 C19 -126.74(13) 3_756 . . . ?
P1 P1 C18 C23 49.04(15) 3_756 . . . ?
P1 C12 C13 C14 177.85(13) . . . . ?
P1 C12 C17 C16 -177.27(15) . . . . ?
P1 C18 C19 C20 176.61(14) . . . . ?
P1 C18 C23 C22 -176.66(14) . . . . ?
C12 P1 C18 C19 132.69(14) . . . . ?
C12 P1 C18 C23 -51.53(16) . . . . ?
C12 C13 C14 C15 -0.6(3) . . . . ?
C13 C12 C17 C16 -2.1(3) . . . . ?
C13 C14 C15 C16 -1.8(3) . . . . ?
C14 C15 C16 C17 2.2(3) . . . . ?
C15 C16 C17 C12 -0.2(3) . . . . ?
C17 C12 C13 C14 2.5(3) . . . . ?
C18 P1 C12 C13 169.87(13) . . . . ?
C18 P1 C12 C17 -15.05(17) . . . . ?
C18 C19 C20 C21 -0.1(3) . . . . ?
C19 C18 C23 C22 -0.9(3) . . . . ?
C19 C20 C21 C22 -0.1(3) . . . . ?
C20 C21 C22 C23 -0.2(3) . . . . ?
C21 C22 C23 C18 0.8(3) . . . . ?
C23 C18 C19 C20 0.6(3) . . . . ?

loop_
_exptl_oxdiff_crystal_face_indexfrac_h
_exptl_oxdiff_crystal_face_indexfrac_k
_exptl_oxdiff_crystal_face_indexfrac_l
_exptl_oxdiff_crystal_face_x
_exptl_oxdiff_crystal_face_y
_exptl_oxdiff_crystal_face_z
-0.9999 -0.0009 -1.0000 -0.0727 0.2215 -0.0264
4.7473 -5.4366 1.3823 0.2804 -0.6928 0.6644
3.7719 -3.5621 -7.6878 -0.6356 0.0211 0.7717
0.0469 6.4135 6.6244 0.3247 -0.6087 -0.7239
-3.4600 -6.5501 6.2261 0.9575 0.2760 0.0836
-5.6636 0.0866 6.0897 0.6854 0.4632 -0.5619
-3.8726 7.9004 3.9513 0.0878 0.1394 -0.9863
-5.9905 0.0517 0.0561 0.1283 0.9196 -0.3712
2.8473 5.2721 4.9345 0.1602 -0.8996 -0.4062
-2.8782 -2.6462 -5.8453 -0.3658 0.9014 0.2316
3.1788 -8.6166 -3.9347 -0.0387 -0.0160 0.9991
-0.3531 9.8054 -3.1196 -0.7364 0.0245 -0.6761
3.6938 -5.7864 -6.6064 -0.4302 0.0148 0.9026
-4.0640 6.8274 -1.7057 -0.3890 0.5751 -0.7197
3.9661 7.8274 0.4207 -0.4040 -0.8316 -0.3811
5.6899 0.2902 1.0705 -0.0322 -0.9572 0.2875
1.9456 7.9580 4.0679 -0.0258 -0.7679 -0.6401
3.7844 0.2801 4.9898 0.3755 -0.9261 0.0370
